data_4308590
loop_
_publ_author_name
'Torsten K\"uppers'
'Eduard Bernhardt'
'Helge Willner'
'Henning W. Rohm'
'Martin K\"ockerling'

_publ_contact_author
;
Martin K\"ockerling
Universit\"at Rostock
Fachbereich Chemie
Anorganische Chemie/Festk\"orperchemie
Albert-Einstein-Str. 3a
D-18057 Rostock
Germany
;
_publ_contact_author_email martin.koeckerling@chemie.uni-rostock.de
_publ_contact_author_fax intl-code-(0)381-498-6382
_publ_contact_author_phone intl-code-(0)381-498-6390
_publ_section_title
;
Tetracyanoborate Salts M[B(CN)4] with M = Singly Charged Cations:
Properties and Structures
;
_journal_name_full 'Inorganic Chemistry'
_journal_page_first 1015
_journal_page_last 1022
_journal_paper_doi 10.1021/ic048780q
_journal_volume 44
_journal_year 2005
_chemical_formula_moiety 'C4 B N4 Tl'
_chemical_formula_structural 'Tl B (CN)4'
_chemical_formula_sum 'C4 B N4 Tl'
_chemical_formula_weight 319.26
_chemical_name_systematic Thallium-tetracyanoborate
_space_group_IT_number 88
_symmetry_cell_setting tetragonal
_symmetry_space_group_name_Hall '-I 4ad'
_symmetry_space_group_name_H-M 'I 41/a :2'
_atom_sites_solution_primary direct
_atom_sites_solution_secondary difmap
_audit_creation_date august-2-2004
_audit_creation_method SHELXL-97
_cell_angle_alpha 90.00
_cell_angle_beta 90.00
_cell_angle_gamma 90.00
_cell_formula_units_Z 4
_cell_length_a 7.0644(4)
_cell_length_b 7.0644(4)
_cell_length_c 14.6791(12)
_cell_measurement_reflns_used 2574
_cell_measurement_temperature 293(2)
_cell_measurement_theta_max 37.55
_cell_measurement_theta_min 1.5
_cell_volume 732.57(8)
_computing_cell_refinement 'Bruker SMART'
_computing_data_collection 'Bruker SMART'
_computing_data_reduction 'Bruker SAINT'
_computing_molecular_graphics 'Bruker SHELXTL'
_computing_publication_material 'Bruker SHELXTL'
_computing_structure_refinement 'SHELXL-97 (Sheldrick, 1997)'
_computing_structure_solution 'Bruker SHELXTL'
_diffrn_ambient_temperature 293(2)
_diffrn_measured_fraction_theta_full 0.465
_diffrn_measured_fraction_theta_max 0.465
_diffrn_measurement_device_type 'CCD area detector'
_diffrn_measurement_method 'phi and omega scans'
_diffrn_radiation_monochromator graphite
_diffrn_radiation_source 'fine-focus sealed tube'
_diffrn_radiation_type MoK\a
_diffrn_radiation_wavelength 0.71073
_diffrn_reflns_av_R_equivalents 0.0491
_diffrn_reflns_av_sigmaI/netI 0.0566
_diffrn_reflns_limit_h_max 12
_diffrn_reflns_limit_h_min -11
_diffrn_reflns_limit_k_max 7
_diffrn_reflns_limit_k_min -11
_diffrn_reflns_limit_l_max 16
_diffrn_reflns_limit_l_min -24
_diffrn_reflns_number 3195
_diffrn_reflns_theta_full 39.72
_diffrn_reflns_theta_max 39.72
_diffrn_reflns_theta_min 3.20
_diffrn_standards_decay_% 0
_exptl_absorpt_coefficient_mu 21.967
_exptl_absorpt_correction_T_max 0.972
_exptl_absorpt_correction_T_min 0.875
_exptl_absorpt_correction_type empirical
_exptl_absorpt_process_details 'SADABS (Sheldrick, Bruker, 2000)'
_exptl_crystal_colour colourless
_exptl_crystal_density_diffrn 2.895
_exptl_crystal_density_meas ?
_exptl_crystal_density_method .
_exptl_crystal_description irregular
_exptl_crystal_F_000 552
_exptl_crystal_size_max 0.32
_exptl_crystal_size_mid 0.27
_exptl_crystal_size_min 0.20
_refine_diff_density_max 4.429
_refine_diff_density_min -2.295
_refine_diff_density_rms 0.414
_refine_ls_extinction_coef 0.026(2)
_refine_ls_extinction_expression Fc^*^=kFc[1+0.001xFc^2^\l^3^/sin(2\q)]^-1/4^
_refine_ls_extinction_method SHELXL
_refine_ls_goodness_of_fit_ref 1.053
_refine_ls_matrix_type full
_refine_ls_number_parameters 24
_refine_ls_number_reflns 1069
_refine_ls_number_restraints 0
_refine_ls_restrained_S_all 1.053
_refine_ls_R_factor_all 0.0691
_refine_ls_R_factor_gt 0.0520
_refine_ls_shift/su_max 0.000
_refine_ls_shift/su_mean 0.000
_refine_ls_structure_factor_coef Fsqd
_refine_ls_weighting_details 'w=1/[\s^2^(Fo^2^)+(0.0847P)^2^+0.0000P] where P=(Fo^2^+2Fc^2^)/3'
_refine_ls_weighting_scheme calc
_refine_ls_wR_factor_gt 0.1326
_refine_ls_wR_factor_ref 0.1403
_reflns_number_gt 800
_reflns_number_total 1069
_reflns_threshold_expression >2sigma(I)
_cod_data_source_file ic048780qsi20041119_090312_9.cif
_cod_data_source_block TlB(CN)4
_cod_depositor_comments
;
The following automatic conversions were performed:

'_refine_ls_weighting_scheme' value 'calc
w=1/[\s^2^(Fo^2^)+(0.0847P)^2^+0.0000P] where P=(Fo^2^+2Fc^2^)/3' was
changed to 'calc'. New tag '_refine_ls_weighting_details' was
created. The value of the new tag was set to
'w=1/[\s^2^(Fo^2^)+(0.0847P)^2^+0.0000P] where P=(Fo^2^+2Fc^2^)/3'.

Automatic conversion script
Id: cif_fix_values 3143 2015-03-26 13:38:13Z robertas 
;
_cod_original_sg_symbol_H-M 'I 41/a'
_cod_database_code 4308590

loop_
_symmetry_equiv_pos_as_xyz
'x, y, z'
'-x+1/2, -y, z+1/2'
'-y+3/4, x+1/4, z+1/4'
'y+3/4, -x+3/4, z+3/4'
'x+1/2, y+1/2, z+1/2'
'-x+1, -y+1/2, z+1'
'-y+5/4, x+3/4, z+3/4'
'y+5/4, -x+5/4, z+5/4'
'-x, -y, -z'
'x-1/2, y, -z-1/2'
'y-3/4, -x-1/4, -z-1/4'
'-y-3/4, x-3/4, -z-3/4'
'-x+1/2, -y+1/2, -z+1/2'
'x, y+1/2, -z'
'y-1/4, -x+1/4, -z+1/4'
'-y-1/4, x-1/4, -z-1/4'

loop_
_atom_site_label
_atom_site_type_symbol
_atom_site_fract_x
_atom_site_fract_y
_atom_site_fract_z
_atom_site_U_iso_or_equiv
_atom_site_adp_type
_atom_site_occupancy
_atom_site_calc_flag
_atom_site_refinement_flags
_atom_site_disorder_assembly
_atom_site_disorder_group
B1 B 0.0000 0.2500 0.1250 0.0176(17) Uani 1 d S . .
C1 C 0.1507(7) 0.1445(7) 0.0636(4) 0.0204(8) Uani 1 d . . .
N1 N 0.2597(8) 0.5652(8) -0.0210(5) 0.0346(12) Uani 1 d . . .
Tl1 Tl 0.5000 0.7500 0.1250 0.0263(2) Uani 1 d S . .

loop_
_atom_site_aniso_label
_atom_site_aniso_U_11
_atom_site_aniso_U_22
_atom_site_aniso_U_33
_atom_site_aniso_U_23
_atom_site_aniso_U_13
_atom_site_aniso_U_12
B1 0.015(2) 0.015(2) 0.022(5) 0.000 0.000 0.000
C1 0.018(2) 0.020(2) 0.024(2) -0.0012(17) 0.0035(16) 0.0016(14)
N1 0.031(3) 0.035(3) 0.038(3) 0.007(2) -0.012(2) 0.005(2)
Tl1 0.0262(2) 0.0262(2) 0.0264(3) 0.000 0.000 0.000

loop_
_atom_type_symbol
_atom_type_description
_atom_type_scat_dispersion_real
_atom_type_scat_dispersion_imag
_atom_type_scat_source
C C 0.0033 0.0016 'International Tables Vol C Tables 4.2.6.8 and 6.1.1.4'
B B 0.0013 0.0007 'International Tables Vol C Tables 4.2.6.8 and 6.1.1.4'
N N 0.0061 0.0033 'International Tables Vol C Tables 4.2.6.8 and 6.1.1.4'
Tl Tl -2.8358 9.6688 'International Tables Vol C Tables 4.2.6.8 and 6.1.1.4'

loop_
_geom_angle_atom_site_label_1
_geom_angle_atom_site_label_2
_geom_angle_atom_site_label_3
_geom_angle
_geom_angle_site_symmetry_1
_geom_angle_site_symmetry_3
C1 B1 C1 110.5(4) 12_666 15
C1 B1 C1 108.97(19) 12_666 .
C1 B1 C1 108.97(19) 15 .
C1 B1 C1 108.97(19) 12_666 6_454
C1 B1 C1 108.97(19) 15 6_454
C1 B1 C1 110.5(4) . 6_454
N1 C1 B1 178.3(6) 14_545 .
N1 Tl1 N1 120.02(16) . 15_565
N1 Tl1 N1 120.02(16) . 12_766
N1 Tl1 N1 90.0(3) 15_565 12_766
N1 Tl1 N1 90.0(3) . 6_564
N1 Tl1 N1 120.02(16) 15_565 6_564
N1 Tl1 N1 120.02(16) 12_766 6_564
N1 Tl1 N1 163.6(2) . 8_454

loop_
_geom_bond_atom_site_label_1
_geom_bond_atom_site_label_2
_geom_bond_distance
_geom_bond_site_symmetry_2
B1 C1 1.581(5) 12_666
B1 C1 1.581(5) 15
B1 C1 1.581(5) .
B1 C1 1.581(5) 6_454
C1 N1 1.139(7) 14_545
N1 C1 1.139(7) 14
